data_7223098
loop_
_publ_author_name
'Hu, Tuoping'
'Zheng, Baohua'
'Wang, Xiaoqing'
'Hao, Xuena'

_publ_section_title
;
 Syntheses, structures and magnetic properties of four manganese(ii) and
 cobalt(ii) complexes
;
_journal_issue 48
_journal_name_full CrystEngComm
_journal_page_first 9348
_journal_paper_doi 10.1039/C5CE01857A
_journal_volume 17
_journal_year 2015
_chemical_formula_moiety 'C23 H18 Mn N2 O6, H2 O'
_chemical_formula_sum 'C23 H20 Mn N2 O7'
_chemical_formula_weight 491.35
_chemical_name_systematic
;
 ? 
;
_space_group_crystal_system triclinic
_space_group_IT_number 2
_space_group_name_Hall '-P 1'
_space_group_name_H-M_alt 'P -1'
_symmetry_space_group_name_Hall '-P 1'
_symmetry_space_group_name_H-M 'P -1'
_atom_sites_solution_hydrogens geom
_atom_sites_solution_primary iterative
_atom_sites_solution_secondary difmap
_audit_creation_date 2015-01-25
_audit_creation_method
;
Olex2 1.2
(compiled 2015.01.19 svn.r3143 for OlexSys, GUI svn.r4992)
;
_audit_update_record
;
2015-01-25 deposited with the CCDC.
2015-10-29 downloaded from the CCDC.
;
_cell_angle_alpha 96.781(7)
_cell_angle_beta 94.868(7)
_cell_angle_gamma 110.509(7)
_cell_formula_units_Z 2
_cell_length_a 7.7565(6)
_cell_length_b 9.5643(8)
_cell_length_c 15.1895(14)
_cell_measurement_reflns_used 1852
_cell_measurement_temperature 298.5(4)
_cell_measurement_theta_max 25
_cell_measurement_theta_min 2.93
_cell_volume 1038.34(16)
_computing_cell_refinement
;
CrysAlisPro, Agilent Technologies,
Version 1.171.36.32 (release 02-08-2013 CrysAlis171 .NET)
(compiled Aug  2 2013,16:46:58)
;
_computing_data_collection
;
CrysAlisPro, Agilent Technologies,
Version 1.171.36.32 (release 02-08-2013 CrysAlis171 .NET)
(compiled Aug  2 2013,16:46:58)
;
_computing_data_reduction
;
CrysAlisPro, Agilent Technologies,
Version 1.171.36.32 (release 02-08-2013 CrysAlis171 .NET)
(compiled Aug  2 2013,16:46:58)
;
_computing_molecular_graphics 'Olex2 (Dolomanov et al., 2009)'
_computing_publication_material 'Olex2 (Dolomanov et al., 2009)'
_computing_structure_refinement 'XL (Sheldrick, 2008)'
_computing_structure_solution
;
Superflip (Palatinus & Chapuis, 2007;Palatinus & van der Lee, 2008;
Palatinus et al., 2012)
;
_diffrn_ambient_temperature 298.5(4)
_diffrn_detector_area_resol_mean 16.0450
_diffrn_measured_fraction_theta_full 0.993
_diffrn_measured_fraction_theta_max 0.993
_diffrn_measurement_details
;
  1 omega   16.00   48.00   1.0000   65.0000
omega____ theta____ kappa____ phi______ frames
    -       18.8251  -86.0000  -34.0556 32

  2 omega  -48.00   21.00   1.0000   65.0000
omega____ theta____ kappa____ phi______ frames
    -       18.8251  -57.0000 -150.0000 69

  3 omega  -30.00   85.00   1.0000   65.0000
omega____ theta____ kappa____ phi______ frames
    -       18.8251   19.0000   30.0000 115

  4 omega   50.00   97.00   1.0000   65.0000
omega____ theta____ kappa____ phi______ frames
    -       18.8251  178.0000 -120.0000 47

  5 omega   -2.00   84.00   1.0000   65.0000
omega____ theta____ kappa____ phi______ frames
    -       18.8251   57.0000   90.0000 86

  6 omega   -2.00   24.00   1.0000   65.0000
omega____ theta____ kappa____ phi______ frames
    -       18.8251   57.0000  -30.0000 26

  7 omega  -20.00   24.00   1.0000   65.0000
omega____ theta____ kappa____ phi______ frames
    -      -18.9813  -99.0000 -180.0000 44

  8 omega  -77.00  -51.00   1.0000   65.0000
omega____ theta____ kappa____ phi______ frames
    -      -18.9813  -19.0000   60.0000 26

  9 omega  -55.00  -30.00   1.0000   65.0000
omega____ theta____ kappa____ phi______ frames
    -       18.8251  -19.0000  -60.0000 25
;
_diffrn_measurement_device_type 'SuperNova, Dual, Cu at zero, Eos'
_diffrn_measurement_method '\w scans'
_diffrn_orient_matrix_UB_11 0.0359309000
_diffrn_orient_matrix_UB_12 0.0521064000
_diffrn_orient_matrix_UB_13 0.0403422000
_diffrn_orient_matrix_UB_21 0.0482202000
_diffrn_orient_matrix_UB_22 0.0567779000
_diffrn_orient_matrix_UB_23 -0.0245570000
_diffrn_orient_matrix_UB_31 -0.0780717000
_diffrn_orient_matrix_UB_32 0.0221803000
_diffrn_orient_matrix_UB_33 -0.0047318000
_diffrn_radiation_monochromator mirror
_diffrn_radiation_type MoK\a
_diffrn_radiation_wavelength 0.71073
_diffrn_reflns_av_R_equivalents 0.0630
_diffrn_reflns_av_unetI/netI 0.1019
_diffrn_reflns_limit_h_max 9
_diffrn_reflns_limit_h_min -9
_diffrn_reflns_limit_k_max 10
_diffrn_reflns_limit_k_min -11
_diffrn_reflns_limit_l_max 18
_diffrn_reflns_limit_l_min -18
_diffrn_reflns_number 8071
_diffrn_reflns_theta_full 25.00
_diffrn_reflns_theta_max 25.00
_diffrn_reflns_theta_min 2.93
_diffrn_source 'SuperNova (Mo) X-ray Source'
_exptl_absorpt_coefficient_mu 0.686
_exptl_absorpt_correction_T_max 1.00000
_exptl_absorpt_correction_T_min 0.84969
_exptl_absorpt_correction_type multi-scan
_exptl_absorpt_process_details
;
CrysAlisPro, Agilent Technologies,
Version 1.171.36.32 (release 02-08-2013 CrysAlis171 .NET)
(compiled Aug  2 2013,16:46:58)
Empirical absorption correction using spherical harmonics,
 implemented in SCALE3 ABSPACK scaling algorithm.
;
_exptl_crystal_colour faint-yellow
_exptl_crystal_density_diffrn 1.572
_exptl_crystal_density_method 'not measured'
_exptl_crystal_description block
_exptl_crystal_F_000 506
_exptl_crystal_size_max 0.18
_exptl_crystal_size_mid 0.12
_exptl_crystal_size_min 0.08
_refine_diff_density_max 0.458
_refine_diff_density_min -0.348
_refine_diff_density_rms 0.071
_refine_ls_extinction_method none
_refine_ls_goodness_of_fit_ref 1.013
_refine_ls_hydrogen_treatment mixed
_refine_ls_matrix_type full
_refine_ls_number_parameters 307
_refine_ls_number_reflns 3631
_refine_ls_number_restraints 0
_refine_ls_restrained_S_all 1.013
_refine_ls_R_factor_all 0.0887
_refine_ls_R_factor_gt 0.0536
_refine_ls_shift/su_max 0.000
_refine_ls_shift/su_mean 0.000
_refine_ls_structure_factor_coef Fsqd
_refine_ls_weighting_details 'calc w=1/[\s^2^(Fo^2^)+(0.0166P)^2^+0.0000P] where P=(Fo^2^+2Fc^2^)/3'
_refine_ls_weighting_scheme calc
_refine_ls_wR_factor_gt 0.0810
_refine_ls_wR_factor_ref 0.0983
_reflns_number_gt 2495
_reflns_number_total 3631
_reflns_threshold_expression >2sigma(I)
_cod_data_source_file c5ce01857a2.cif
_cod_data_source_block htp-f14
_cod_depositor_comments 'Adding full bibliography for 7223097--7223100.cif.'
_cod_original_cell_volume 1038.33(15)
_cod_database_code 7223098
_audit_block_doi 10.5517/cc141rtr
_chemical_oxdiff_formula 'C H O N Co'
_reflns_odcompleteness_completeness 99.79
_reflns_odcompleteness_iscentric 1
_reflns_odcompleteness_theta 26.32
_olex2_refinement_description
;
1. Fixed Uiso
 At 1.2 times of:
  All C(H) groups
 At 1.5 times of:
  All O(H) groups, All O(H,H) groups
2.a Free rotating group:
 O3W(H3WA,H3WB)
2.b Rotating group:
 O2W(H2WB), O1W(H1WB,H1WA)
2.c Aromatic/amide H refined with riding coordinates:
 C7(H7), C17(H17), C18(H18), C10(H10), C20(H20), C4(H4), C0AA(H0AA), C13(H13),
 C5(H5), C2(H2), C11(H11), C14(H14), C8(H8), C9(H9)
;
_olex2_submission_special_instructions 'No special instructions were received'

loop_
_space_group_symop_id
_space_group_symop_operation_xyz
1 'x, y, z'
2 '-x, -y, -z'

loop_
_atom_site_label
_atom_site_type_symbol
_atom_site_fract_x
_atom_site_fract_y
_atom_site_fract_z
_atom_site_U_iso_or_equiv
_atom_site_adp_type
_atom_site_occupancy
_atom_site_calc_flag
_atom_site_refinement_flags_posn
Mn1 Mn 0.70621(7) 0.12265(6) 0.41627(4) 0.02803(18) Uani 1 d .
O4 O 0.6056(3) 0.2725(3) 0.35104(17) 0.0317(7) Uani 1 d .
O2 O 0.3190(4) 0.7607(3) 0.46082(18) 0.0389(7) Uani 1 d .
O1 O 0.4514(3) 0.9302(3) 0.37469(19) 0.0404(7) Uani 1 d .
N4 N 0.8893(4) -0.0789(3) 0.1837(2) 0.0289(8) Uani 1 d .
O3 O 0.3275(4) 0.2325(3) 0.3980(2) 0.0444(8) Uani 1 d .
O3W O 0.9195(4) 0.5589(3) 0.3720(3) 0.0697(11) Uani 1 d .
H3WA H 0.8199 0.4816 0.3590 0.105 Uiso 1 d G
H3WB H 1.0040 0.5349 0.3981 0.105 Uiso 1 d G
O2W O 1.0096(4) 0.2973(4) 0.4463(3) 0.0498(9) Uani 1 d .
H2WB H 1.0839 0.2606 0.4196 0.075 Uiso 1 d GR
N8 N 0.8223(4) 0.0562(3) 0.2961(2) 0.0340(8) Uani 1 d .
C3 C 0.9835(4) -0.4375(4) 0.0279(3) 0.0274(9) Uani 1 d .
O1W O 0.8069(4) -0.0232(3) 0.4974(2) 0.0724(12) Uani 1 d .
H1WB H 0.8765 -0.0589 0.4683 0.109 Uiso 1 d GR
H1WA H 0.7131 -0.0970 0.5075 0.109 Uiso 1 d GR
C15 C 0.4654(5) 0.3034(4) 0.1540(2) 0.0239(9) Uani 1 d .
C16 C 0.4550(4) 0.4315(4) 0.2183(2) 0.0232(9) Uani 1 d .
C7 C 0.8567(5) -0.0670(4) 0.2697(3) 0.0324(10) Uani 1 d .
H7 H 0.8583 -0.1379 0.3064 0.039 Uiso 1 calc R
C21 C 0.4360(4) 0.4235(4) 0.3086(2) 0.0216(8) Uani 1 d .
C12 C 0.4899(5) 0.0620(4) 0.0314(2) 0.0232(9) Uani 1 d .
C6 C 0.9203(5) -0.2004(4) 0.1315(3) 0.0279(9) Uani 1 d .
C17 C 0.4576(4) 0.5632(4) 0.1867(3) 0.0270(9) Uani 1 d .
H17 H 0.4698 0.5708 0.1269 0.032 Uiso 1 calc R
C18 C 0.4426(4) 0.6832(4) 0.2422(2) 0.0260(9) Uani 1 d .
H18 H 0.4495 0.7711 0.2198 0.031 Uiso 1 calc R
C19 C 0.4174(4) 0.6730(4) 0.3311(2) 0.0249(9) Uani 1 d .
C10 C 0.3719(5) 0.1511(4) 0.1620(2) 0.0267(9) Uani 1 d .
H10 H 0.2998 0.1275 0.2079 0.032 Uiso 1 calc R
C20 C 0.4131(4) 0.5407(4) 0.3627(2) 0.0245(9) Uani 1 d .
H20 H 0.3943 0.5311 0.4217 0.029 Uiso 1 calc R
C22 C 0.4552(5) 0.2969(4) 0.3563(3) 0.0275(9) Uani 1 d .
C4 C 0.9172(5) -0.3375(4) -0.0113(3) 0.0322(10) Uani 1 d .
H4 H 0.8946 -0.3491 -0.0733 0.039 Uiso 1 calc R
C23 C 0.3944(5) 0.7987(4) 0.3930(3) 0.0281(9) Uani 1 d .
C0AA C 1.0139(5) -0.4143(4) 0.1209(3) 0.0340(10) Uani 1 d .
H0AA H 1.0546 -0.4803 0.1494 0.041 Uiso 1 calc R
C13 C 0.5791(5) 0.2143(4) 0.0226(3) 0.0303(9) Uani 1 d .
H13 H 0.6484 0.2377 -0.0243 0.036 Uiso 1 calc R
C5 C 0.8843(5) -0.2220(4) 0.0395(3) 0.0325(10) Uani 1 d .
H5 H 0.8377 -0.1587 0.0115 0.039 Uiso 1 calc R
C2 C 0.9858(5) -0.2966(4) 0.1730(3) 0.0334(10) Uani 1 d .
H2 H 1.0107 -0.2828 0.2351 0.040 Uiso 1 calc R
C11 C 0.3861(5) 0.0361(4) 0.1022(3) 0.0278(9) Uani 1 d .
H11 H 0.3233 -0.0633 0.1097 0.033 Uiso 1 calc R
C14 C 0.5663(5) 0.3305(4) 0.0823(3) 0.0318(10) Uani 1 d .
H14 H 0.6271 0.4298 0.0742 0.038 Uiso 1 calc R
C8 C 0.8763(5) 0.0485(4) 0.1533(3) 0.0393(11) Uani 1 d .
H8 H 0.8921 0.0737 0.0965 0.047 Uiso 1 calc R
C9 C 0.8359(5) 0.1294(5) 0.2226(3) 0.0389(11) Uani 1 d .
H9 H 0.8198 0.2210 0.2209 0.047 Uiso 1 calc R
H2WA H 1.048(8) 0.316(7) 0.495(4) 0.12(3) Uiso 1 d .

loop_
_atom_site_aniso_label
_atom_site_aniso_U_11
_atom_site_aniso_U_22
_atom_site_aniso_U_33
_atom_site_aniso_U_23
_atom_site_aniso_U_13
_atom_site_aniso_U_12
Mn1 0.0397(4) 0.0250(3) 0.0255(4) 0.0023(3) 0.0100(3) 0.0186(3)
O4 0.0401(16) 0.0326(16) 0.0318(18) 0.0056(13) 0.0086(12) 0.0238(13)
O2 0.0605(19) 0.0319(16) 0.0303(19) 0.0018(13) 0.0177(14) 0.0227(14)
O1 0.0543(18) 0.0184(15) 0.051(2) 0.0046(14) 0.0138(14) 0.0147(14)
N4 0.0354(19) 0.0312(19) 0.025(2) 0.0036(15) 0.0110(15) 0.0173(15)
O3 0.0476(18) 0.0461(19) 0.058(2) 0.0293(16) 0.0274(15) 0.0279(15)
O3W 0.054(2) 0.071(2) 0.069(3) 0.017(2) -0.005(2) 0.0056(18)
O2W 0.0405(19) 0.047(2) 0.060(3) -0.0038(18) 0.0112(18) 0.0164(15)
N8 0.045(2) 0.035(2) 0.031(2) 0.0029(17) 0.0131(16) 0.0243(17)
C3 0.020(2) 0.029(2) 0.031(3) 0.0024(19) 0.0063(16) 0.0069(18)
O1W 0.048(2) 0.079(2) 0.123(3) 0.070(2) 0.0391(19) 0.0395(18)
C15 0.024(2) 0.026(2) 0.023(2) 0.0006(17) 0.0027(16) 0.0120(17)
C16 0.023(2) 0.020(2) 0.025(2) -0.0018(17) 0.0021(16) 0.0078(16)
C7 0.044(2) 0.036(2) 0.026(3) 0.0056(19) 0.0102(19) 0.023(2)
C21 0.024(2) 0.018(2) 0.027(2) 0.0023(17) 0.0075(16) 0.0119(16)
C12 0.027(2) 0.018(2) 0.025(2) 0.0000(17) 0.0055(16) 0.0107(17)
C6 0.023(2) 0.032(2) 0.031(3) 0.0001(19) 0.0080(17) 0.0128(18)
C17 0.035(2) 0.027(2) 0.019(2) 0.0009(17) 0.0070(17) 0.0116(18)
C18 0.033(2) 0.020(2) 0.026(2) 0.0013(17) 0.0029(17) 0.0123(18)
C19 0.028(2) 0.025(2) 0.024(2) 0.0007(17) 0.0052(17) 0.0131(17)
C10 0.031(2) 0.027(2) 0.024(2) 0.0009(17) 0.0104(17) 0.0110(18)
C20 0.032(2) 0.029(2) 0.017(2) 0.0051(17) 0.0064(16) 0.0159(18)
C22 0.033(2) 0.021(2) 0.029(3) -0.0018(18) 0.0017(19) 0.0129(19)
C4 0.038(2) 0.036(2) 0.024(2) 0.0006(19) 0.0056(18) 0.0163(19)
C23 0.028(2) 0.032(2) 0.025(3) -0.0038(19) -0.0010(18) 0.0161(19)
C0AA 0.039(2) 0.040(3) 0.032(3) 0.005(2) 0.0065(19) 0.025(2)
C13 0.035(2) 0.030(2) 0.027(3) -0.0002(18) 0.0137(18) 0.0124(19)
C5 0.039(2) 0.035(2) 0.027(3) 0.0036(19) 0.0036(19) 0.020(2)
C2 0.041(2) 0.041(3) 0.024(2) 0.0012(19) 0.0062(18) 0.022(2)
C11 0.032(2) 0.017(2) 0.034(3) 0.0019(17) 0.0119(18) 0.0076(17)
C14 0.038(2) 0.019(2) 0.037(3) -0.0002(18) 0.0119(19) 0.0081(18)
C8 0.054(3) 0.041(3) 0.035(3) 0.012(2) 0.017(2) 0.029(2)
C9 0.053(3) 0.041(3) 0.036(3) 0.006(2) 0.019(2) 0.029(2)

loop_
_atom_type_symbol
_atom_type_description
_atom_type_scat_dispersion_real
_atom_type_scat_dispersion_imag
_atom_type_scat_source
C C 0.0033 0.0016 'International Tables Vol C Tables 4.2.6.8 and 6.1.1.4'
H H 0.0000 0.0000 'International Tables Vol C Tables 4.2.6.8 and 6.1.1.4'
Mn Mn 0.3368 0.7283 'International Tables Vol C Tables 4.2.6.8 and 6.1.1.4'
N N 0.0061 0.0033 'International Tables Vol C Tables 4.2.6.8 and 6.1.1.4'
O O 0.0106 0.0060 'International Tables Vol C Tables 4.2.6.8 and 6.1.1.4'

loop_
_geom_angle_atom_site_label_1
_geom_angle_atom_site_label_2
_geom_angle_atom_site_label_3
_geom_angle
_geom_angle_site_symmetry_1
_geom_angle_site_symmetry_3
O4 Mn1 O1 93.66(9) . 1_545
O4 Mn1 O2W 93.12(11) . .
O4 Mn1 N8 92.87(10) . .
O4 Mn1 O1W 174.36(12) . .
O2 Mn1 O4 87.16(9) 2_666 .
O2 Mn1 O1 107.93(11) 2_666 1_545
O2 Mn1 O2W 82.36(13) 2_666 .
O2 Mn1 N8 161.82(11) 2_666 .
O2 Mn1 O1W 87.22(11) 2_666 .
O1 Mn1 O2W 167.94(11) 1_545 .
O1 Mn1 N8 90.22(11) 1_545 .
O1 Mn1 O1W 87.70(10) 1_545 .
N8 Mn1 O2W 79.49(13) . .
N8 Mn1 O1W 92.59(12) . .
O1W Mn1 O2W 86.52(12) . .
C22 O4 Mn1 129.3(2) . .
C23 O2 Mn1 135.2(3) . 2_666
C23 O1 Mn1 133.1(2) . 1_565
C7 N4 C6 128.2(3) . .
C7 N4 C8 105.7(3) . .
C8 N4 C6 126.1(3) . .
C7 N8 Mn1 131.2(3) . .
C7 N8 C9 104.8(3) . .
C9 N8 Mn1 122.7(2) . .
C4 C3 C3 121.2(4) . 2_745
C0AA C3 C3 122.6(4) . 2_745
C0AA C3 C4 116.2(3) . .
C10 C15 C16 122.1(3) . .
C14 C15 C16 121.2(3) . .
C14 C15 C10 116.7(3) . .
C21 C16 C15 123.2(3) . .
C17 C16 C15 119.1(3) . .
C17 C16 C21 117.7(3) . .
N8 C7 N4 112.8(3) . .
C16 C21 C22 124.1(3) . .
C20 C21 C16 120.4(3) . .
C20 C21 C22 115.3(3) . .
C13 C12 C12 121.1(4) . 2_655
C11 C12 C12 123.1(4) . 2_655
C11 C12 C13 115.8(3) . .
C5 C6 N4 119.9(3) . .
C5 C6 C2 119.8(4) . .
C2 C6 N4 120.3(3) . .
C18 C17 C16 121.7(3) . .
C17 C18 C19 120.5(3) . .
C18 C19 C20 117.9(3) . .
C18 C19 C23 122.3(3) . .
C20 C19 C23 119.8(3) . .
C11 C10 C15 120.6(4) . .
C21 C20 C19 121.7(3) . .
O4 C22 C21 115.7(3) . .
O3 C22 O4 127.0(3) . .
O3 C22 C21 117.3(3) . .
C5 C4 C3 122.0(4) . .
O2 C23 C19 115.5(3) . .
O1 C23 O2 125.2(4) . .
O1 C23 C19 119.3(4) . .
C2 C0AA C3 122.6(3) . .
C14 C13 C12 121.5(4) . .
C6 C5 C4 120.1(3) . .
C6 C2 C0AA 119.2(4) . .
C10 C11 C12 123.2(3) . .
C13 C14 C15 122.2(4) . .
C9 C8 N4 106.7(4) . .
C8 C9 N8 110.1(3) . .

loop_
_geom_bond_atom_site_label_1
_geom_bond_atom_site_label_2
_geom_bond_distance
_geom_bond_site_symmetry_2
Mn1 O4 2.152(2) .
Mn1 O2 2.119(3) 2_666
Mn1 O1 2.158(3) 1_545
Mn1 O2W 2.328(3) .
Mn1 N8 2.226(3) .
Mn1 O1W 2.254(2) .
O4 C22 1.274(4) .
O2 Mn1 2.119(3) 2_666
O2 C23 1.256(4) .
O1 Mn1 2.158(3) 1_565
O1 C23 1.252(4) .
N4 C7 1.351(5) .
N4 C6 1.430(4) .
N4 C8 1.385(4) .
O3 C22 1.238(4) .
N8 C7 1.322(4) .
N8 C9 1.378(5) .
C3 C3 1.492(7) 2_745
C3 C4 1.401(4) .
C3 C0AA 1.391(5) .
C15 C16 1.504(5) .
C15 C10 1.407(4) .
C15 C14 1.390(5) .
C16 C21 1.400(5) .
C16 C17 1.395(4) .
C21 C20 1.381(4) .
C21 C22 1.526(4) .
C12 C12 1.493(6) 2_655
C12 C13 1.404(4) .
C12 C11 1.392(5) .
C6 C5 1.379(5) .
C6 C2 1.383(4) .
C17 C18 1.386(5) .
C18 C19 1.391(5) .
C19 C20 1.396(4) .
C19 C23 1.508(5) .
C10 C11 1.382(5) .
C4 C5 1.382(5) .
C0AA C2 1.390(5) .
C13 C14 1.386(5) .
C8 C9 1.356(5) .
